data_4001676
loop_
_publ_author_name
'Liu, Yu'
'Pan, Mei'
'Yang, Qing-Yuan'
'Fu, Lei'
'Li, Kang'
'Wei, Shi-Chao'
'Su, Cheng-Yong'

_publ_section_title
;
 Dual-Emission from a Single-Phase Eu--Ag Metal--Organic Framework: An
 Alternative Way to Get White-Light Phosphor
;
_journal_issue 10
_journal_name_full 'Chemistry of Materials'
_journal_page_first 1954
_journal_paper_doi 10.1021/cm3008254
_journal_volume 24
_journal_year 2012
_chemical_formula_sum 'C94 H89 Ag3 Cl6 Gd N25 O25'
_chemical_formula_weight 2662.46
_chemical_name_systematic
; 
 ? 
;
_space_group_IT_number 14
_symmetry_cell_setting monoclinic
_symmetry_space_group_name_Hall '-P 2ybc'
_symmetry_space_group_name_H-M 'P 1 21/c 1'
_atom_sites_solution_hydrogens geom
_atom_sites_solution_primary direct
_atom_sites_solution_secondary difmap
_audit_creation_method SHELXL-97
_cell_angle_alpha 90.00
_cell_angle_beta 97.4470(10)
_cell_angle_gamma 90.00
_cell_formula_units_Z 4
_cell_length_a 14.24580(10)
_cell_length_b 25.8856(2)
_cell_length_c 27.8360(2)
_cell_measurement_reflns_used 26636
_cell_measurement_temperature 150(2)
_cell_measurement_theta_max 62.5876
_cell_measurement_theta_min 2.3366
_cell_volume 10178.25(13)
_computing_cell_refinement
;
CrysAlisPro, Oxford Diffraction Ltd.,
Version 1.171.33.42 (release 29-05-2009 CrysAlis171 .NET)
(compiled May 29 2009,17:40:42)
;
_computing_data_collection
;
CrysAlisPro, Oxford Diffraction Ltd.,
Version 1.171.33.42 (release 29-05-2009 CrysAlis171 .NET)
(compiled May 29 2009,17:40:42)
;
_computing_data_reduction
;
CrysAlisPro, Oxford Diffraction Ltd.,
Version 1.171.33.42 (release 29-05-2009 CrysAlis171 .NET)
(compiled May 29 2009,17:40:42)
;
_computing_structure_refinement 'SHELXL-97 (Sheldrick, 1997)'
_computing_structure_solution 'SHELXS-97 (Sheldrick, 1990)'
_diffrn_ambient_temperature 150(2)
_diffrn_detector_area_resol_mean 16.0855
_diffrn_measured_fraction_theta_full 0.991
_diffrn_measured_fraction_theta_max 0.991
_diffrn_measurement_device_type 'Xcalibur, Sapphire3, Gemini ultra'
_diffrn_radiation_monochromator mirror
_diffrn_radiation_source 'Enhance Ultra (Cu) X-ray Source'
_diffrn_radiation_type CuK\a
_diffrn_radiation_wavelength 1.54178
_diffrn_reflns_av_R_equivalents 0.0600
_diffrn_reflns_av_sigmaI/netI 0.0555
_diffrn_reflns_limit_h_max 15
_diffrn_reflns_limit_h_min -16
_diffrn_reflns_limit_k_max 29
_diffrn_reflns_limit_k_min -29
_diffrn_reflns_limit_l_max 31
_diffrn_reflns_limit_l_min -32
_diffrn_reflns_number 81244
_diffrn_reflns_theta_full 62.73
_diffrn_reflns_theta_max 62.73
_diffrn_reflns_theta_min 2.34
_exptl_absorpt_coefficient_mu 10.905
_exptl_absorpt_correction_T_max 0.4085
_exptl_absorpt_correction_T_min 0.2190
_exptl_absorpt_correction_type multi-scan
_exptl_absorpt_process_details
;
CrysAlisPro, Oxford Diffraction Ltd.,
Version 1.171.33.42 (release 29-05-2009 CrysAlis171 .NET)
(compiled May 29 2009,17:40:42)
Empirical absorption correction using spherical harmonics,
 implemented in SCALE3 ABSPACK scaling algorithm.
;
_exptl_crystal_colour Colorless
_exptl_crystal_density_diffrn 1.737
_exptl_crystal_density_method 'not measured'
_exptl_crystal_description Block
_exptl_crystal_F_000 5340
_exptl_crystal_size_max 0.20
_exptl_crystal_size_mid 0.10
_exptl_crystal_size_min 0.10
_refine_diff_density_max 2.096
_refine_diff_density_min -4.966
_refine_diff_density_rms 0.193
_refine_ls_extinction_method none
_refine_ls_goodness_of_fit_ref 1.032
_refine_ls_hydrogen_treatment constr
_refine_ls_matrix_type full
_refine_ls_number_parameters 1387
_refine_ls_number_reflns 16191
_refine_ls_number_restraints 6
_refine_ls_restrained_S_all 1.032
_refine_ls_R_factor_all 0.0800
_refine_ls_R_factor_gt 0.0662
_refine_ls_shift/su_max 0.045
_refine_ls_shift/su_mean 0.002
_refine_ls_structure_factor_coef Fsqd
_refine_ls_weighting_details 'calc w=1/[\s^2^(Fo^2^)+(0.1550P)^2^+1.0692P] where P=(Fo^2^+2Fc^2^)/3'
_refine_ls_weighting_scheme calc
_refine_ls_wR_factor_gt 0.2016
_refine_ls_wR_factor_ref 0.2096
_reflns_number_gt 12394
_reflns_number_total 16191
_reflns_threshold_expression >2sigma(I)
_cod_data_source_file cm3008254_si_001.cif
_cod_data_source_block 2-Gd-Ag
_cod_depositor_comments
;
The following automatic conversions were performed:

'_symmetry_cell_setting' value 'Monoclinic' changed to 'monoclinic'
according to /home/saulius/struct/CIF-dictionaries/cif_core.dic
dictionary named 'cif_core.dic' version 2.4.2 from 2011-04-26.

Automatic conversion script
Id: cif_fix_values 1891 2012-01-12 08:04:46Z andrius 
;
_cod_original_sg_symbol_H-M P2(1)/c
_cod_database_code 4001676

loop_
_symmetry_equiv_pos_as_xyz
'x, y, z'
'-x, y+1/2, -z+1/2'
'-x, -y, -z'
'x, -y-1/2, z-1/2'

loop_
_atom_site_label
_atom_site_type_symbol
_atom_site_fract_x
_atom_site_fract_y
_atom_site_fract_z
_atom_site_U_iso_or_equiv
_atom_site_adp_type
_atom_site_occupancy
_atom_site_symmetry_multiplicity
_atom_site_calc_flag
_atom_site_refinement_flags
Gd1 Gd 0.52287(3) 0.584291(16) 0.781074(15) 0.01306(14) Uani 1 1 d .
Ag1 Ag 1.07450(5) 0.51991(2) 0.92629(3) 0.03420(19) Uani 1 1 d .
Ag2 Ag 0.91733(6) 0.61500(3) 0.46665(3) 0.0398(2) Uani 1 1 d .
Ag3 Ag -0.01542(8) 0.76006(4) 0.68396(4) 0.0697(3) Uani 1 1 d .
N1 N 0.7096(4) 0.5861(2) 0.7853(2) 0.0137(13) Uani 1 1 d .
N2 N 0.6135(4) 0.5139(2) 0.8288(2) 0.0169(14) Uani 1 1 d .
N3 N 0.7176(4) 0.4499(2) 0.8245(2) 0.0163(13) Uani 1 1 d .
N4 N 1.0156(5) 0.4498(3) 0.8930(3) 0.0320(17) Uani 1 1 d .
N5 N 0.5893(4) 0.5762(2) 0.7023(2) 0.0161(13) Uani 1 1 d .
N6 N 0.6812(4) 0.6161(2) 0.6545(2) 0.0170(13) Uani 1 1 d .
N7 N 0.9041(5) 0.6018(3) 0.5474(3) 0.0291(16) Uani 1 1 d .
N8 N 0.6075(4) 0.6626(2) 0.8196(2) 0.0162(13) Uani 1 1 d .
N9 N 0.7117(5) 0.6818(2) 0.8847(2) 0.0178(14) Uani 1 1 d .
N10 N 0.9272(5) 0.8064(3) 0.9278(3) 0.0287(17) Uani 1 1 d .
N11 N 0.3352(4) 0.5841(2) 0.7744(2) 0.0153(13) Uani 1 1 d .
N12 N 0.4376(4) 0.5007(2) 0.7556(2) 0.0162(13) Uani 1 1 d .
N13 N 0.3495(5) 0.4415(3) 0.7865(2) 0.0222(15) Uani 1 1 d .
N14 N 0.0867(7) 0.3230(4) 0.7802(3) 0.054(3) Uani 1 1 d .
N15 N 0.4360(4) 0.6492(2) 0.7250(2) 0.0192(14) Uani 1 1 d .
N16 N 0.3355(5) 0.6486(3) 0.6558(2) 0.0212(15) Uani 1 1 d .
N17 N 0.0497(6) 0.7143(4) 0.6321(4) 0.056(3) Uani 1 1 d .
N18 N 0.4506(4) 0.6015(2) 0.8571(2) 0.0156(13) Uani 1 1 d .
N19 N 0.3558(4) 0.6574(2) 0.8887(2) 0.0167(13) Uani 1 1 d .
N20 N 0.1185(5) 0.5982(3) 0.9452(3) 0.0294(17) Uani 1 1 d .
N21 N 1.0569(8) 0.5638(4) 0.4634(4) 0.055(3) Uani 1 1 d .
N22 N 0.7432(9) 0.4872(4) 0.6650(5) 0.075(4) Uani 1 1 d .
N23 N 0.7181(9) 0.6238(5) 0.4593(4) 0.071(3) Uani 1 1 d .
N24 N 0.7603(8) 0.7497(4) 0.7824(4) 0.060(3) Uani 1 1 d .
N25 N 0.2957(7) 0.5090(4) 0.9124(3) 0.048(2) Uani 1 1 d .
C1 C 0.7449(5) 0.5331(3) 0.7814(3) 0.0163(16) Uani 1 1 d .
H1A H 0.8137 0.5317 0.7926 0.020 Uiso 1 1 calc R
H1B H 0.7343 0.5214 0.7472 0.020 Uiso 1 1 calc R
C2 C 0.6928(5) 0.4987(3) 0.8121(3) 0.0180(17) Uani 1 1 d .
C3 C 0.5865(6) 0.4717(3) 0.8541(3) 0.0174(16) Uani 1 1 d .
C4 C 0.5069(6) 0.4652(3) 0.8793(3) 0.0217(17) Uani 1 1 d .
H4A H 0.4632 0.4924 0.8821 0.026 Uiso 1 1 calc R
C5 C 0.4964(6) 0.4166(3) 0.9001(3) 0.0259(19) Uani 1 1 d .
H5A H 0.4441 0.4107 0.9173 0.031 Uiso 1 1 calc R
C6 C 0.5602(7) 0.3770(3) 0.8961(3) 0.033(2) Uani 1 1 d .
H6A H 0.5498 0.3447 0.9108 0.040 Uiso 1 1 calc R
C7 C 0.6376(6) 0.3821(3) 0.8719(3) 0.0268(19) Uani 1 1 d .
H7A H 0.6804 0.3544 0.8692 0.032 Uiso 1 1 calc R
C8 C 0.6496(6) 0.4313(3) 0.8512(3) 0.0205(17) Uani 1 1 d .
C9 C 0.7940(6) 0.4196(3) 0.8069(3) 0.0234(18) Uani 1 1 d .
H9A H 0.8133 0.4371 0.7781 0.028 Uiso 1 1 calc R
H9B H 0.7687 0.3852 0.7964 0.028 Uiso 1 1 calc R
C10 C 0.8810(6) 0.4122(3) 0.8440(3) 0.0215(18) Uani 1 1 d .
C11 C 0.9096(8) 0.3653(4) 0.8604(4) 0.044(3) Uani 1 1 d .
H11A H 0.8736 0.3356 0.8496 0.052 Uiso 1 1 calc R
C12 C 0.9919(8) 0.3598(4) 0.8933(5) 0.055(3) Uani 1 1 d .
H12A H 1.0114 0.3266 0.9054 0.066 Uiso 1 1 calc R
C13 C 1.0444(7) 0.4028(3) 0.9077(4) 0.033(2) Uani 1 1 d .
H13A H 1.1022 0.3989 0.9286 0.039 Uiso 1 1 calc R
C14 C 0.9361(7) 0.4544(4) 0.8617(4) 0.035(2) Uani 1 1 d .
H14A H 0.9164 0.4880 0.8510 0.042 Uiso 1 1 calc R
C15 C 0.7348(5) 0.6173(3) 0.7443(3) 0.0165(16) Uani 1 1 d .
H15A H 0.8010 0.6102 0.7391 0.020 Uiso 1 1 calc R
H15B H 0.7289 0.6545 0.7514 0.020 Uiso 1 1 calc R
C16 C 0.6680(5) 0.6028(3) 0.6997(3) 0.0163(16) Uani 1 1 d .
C17 C 0.5482(5) 0.5713(3) 0.6546(3) 0.0179(16) Uani 1 1 d .
C18 C 0.4646(6) 0.5467(3) 0.6345(3) 0.0219(17) Uani 1 1 d .
H18A H 0.4266 0.5282 0.6543 0.026 Uiso 1 1 calc R
C19 C 0.4392(6) 0.5503(3) 0.5849(3) 0.0276(19) Uani 1 1 d .
H19A H 0.3818 0.5349 0.5706 0.033 Uiso 1 1 calc R
C20 C 0.4961(7) 0.5761(4) 0.5557(3) 0.034(2) Uani 1 1 d .
H20A H 0.4769 0.5771 0.5218 0.041 Uiso 1 1 calc R
C21 C 0.5788(6) 0.6002(3) 0.5740(3) 0.0267(19) Uani 1 1 d .
H21A H 0.6167 0.6183 0.5538 0.032 Uiso 1 1 calc R
C22 C 0.6040(5) 0.5963(3) 0.6243(3) 0.0194(16) Uani 1 1 d .
C23 C 0.7542(6) 0.6507(3) 0.6393(3) 0.0250(18) Uani 1 1 d .
H23A H 0.7838 0.6704 0.6678 0.030 Uiso 1 1 calc R
H23B H 0.7236 0.6758 0.6153 0.030 Uiso 1 1 calc R
C24 C 0.8301(6) 0.6218(3) 0.6173(3) 0.0242(18) Uani 1 1 d .
C25 C 0.8950(7) 0.5903(4) 0.6449(3) 0.038(2) Uani 1 1 d .
H25A H 0.8911 0.5855 0.6785 0.046 Uiso 1 1 calc R
C26 C 0.9647(7) 0.5661(5) 0.6238(4) 0.045(3) Uani 1 1 d .
H26A H 1.0100 0.5449 0.6425 0.054 Uiso 1 1 calc R
C27 C 0.9678(6) 0.5731(4) 0.5749(3) 0.031(2) Uani 1 1 d .
H27A H 1.0170 0.5570 0.5604 0.038 Uiso 1 1 calc R
C28 C 0.8378(6) 0.6259(3) 0.5684(3) 0.0248(18) Uani 1 1 d .
H28A H 0.7934 0.6469 0.5489 0.030 Uiso 1 1 calc R
C29 C 0.7524(5) 0.6095(3) 0.8318(3) 0.0165(16) Uani 1 1 d .
H29A H 0.7597 0.5829 0.8576 0.020 Uiso 1 1 calc R
H29B H 0.8159 0.6234 0.8283 0.020 Uiso 1 1 calc R
C30 C 0.6905(5) 0.6513(3) 0.8449(3) 0.0136(15) Uani 1 1 d .
C31 C 0.5709(5) 0.7033(3) 0.8436(3) 0.0164(16) Uani 1 1 d .
C32 C 0.4873(6) 0.7315(3) 0.8327(3) 0.0231(18) Uani 1 1 d .
H32A H 0.4450 0.7252 0.8040 0.028 Uiso 1 1 calc R
C33 C 0.4689(6) 0.7691(3) 0.8656(3) 0.0260(19) Uani 1 1 d .
H33A H 0.4135 0.7897 0.8588 0.031 Uiso 1 1 calc R
C34 C 0.5293(6) 0.7776(3) 0.9083(3) 0.0265(19) Uani 1 1 d .
H34A H 0.5115 0.8022 0.9308 0.032 Uiso 1 1 calc R
C35 C 0.6150(7) 0.7515(3) 0.9194(3) 0.0264(19) Uani 1 1 d .
H35A H 0.6568 0.7580 0.9483 0.032 Uiso 1 1 calc R
C36 C 0.6347(5) 0.7154(3) 0.8855(3) 0.0179(16) Uani 1 1 d .
C37 C 0.7948(6) 0.6793(3) 0.9207(3) 0.0226(18) Uani 1 1 d .
H37A H 0.8241 0.6447 0.9196 0.027 Uiso 1 1 calc R
H37B H 0.7755 0.6840 0.9533 0.027 Uiso 1 1 calc R
C38 C 0.8677(6) 0.7203(3) 0.9124(3) 0.0234(18) Uani 1 1 d .
C39 C 0.9381(6) 0.7112(4) 0.8826(3) 0.035(2) Uani 1 1 d .
H39A H 0.9428 0.6788 0.8669 0.042 Uiso 1 1 calc R
C40 C 1.0018(7) 0.7518(4) 0.8766(4) 0.044(3) Uani 1 1 d .
H40A H 1.0504 0.7468 0.8567 0.053 Uiso 1 1 calc R
C41 C 0.9946(7) 0.7966(4) 0.8983(3) 0.036(2) Uani 1 1 d .
H41A H 1.0382 0.8232 0.8933 0.043 Uiso 1 1 calc R
C42 C 0.8670(6) 0.7685(3) 0.9345(3) 0.0241(18) Uani 1 1 d .
H42A H 0.8208 0.7748 0.9556 0.029 Uiso 1 1 calc R
C43 C 0.3021(5) 0.5342(3) 0.7921(3) 0.0171(16) Uani 1 1 d .
H43A H 0.2356 0.5280 0.7781 0.020 Uiso 1 1 calc R
H43B H 0.3050 0.5351 0.8279 0.020 Uiso 1 1 calc R
C44 C 0.3641(5) 0.4915(3) 0.7775(3) 0.0165(16) Uani 1 1 d .
C45 C 0.4752(5) 0.4512(3) 0.7477(3) 0.0184(16) Uani 1 1 d .
C46 C 0.5543(6) 0.4371(3) 0.7251(3) 0.0254(19) Uani 1 1 d .
H46A H 0.5907 0.4619 0.7105 0.030 Uiso 1 1 calc R
C47 C 0.5758(7) 0.3852(4) 0.7255(3) 0.033(2) Uani 1 1 d .
H47A H 0.6274 0.3740 0.7097 0.040 Uiso 1 1 calc R
C48 C 0.5252(7) 0.3487(3) 0.7479(4) 0.036(2) Uani 1 1 d .
H48A H 0.5450 0.3137 0.7483 0.043 Uiso 1 1 calc R
C49 C 0.4450(7) 0.3622(3) 0.7701(3) 0.031(2) Uani 1 1 d .
H49A H 0.4091 0.3374 0.7851 0.037 Uiso 1 1 calc R
C50 C 0.4225(6) 0.4147(3) 0.7685(3) 0.0224(18) Uani 1 1 d .
C51 C 0.2816(6) 0.4191(3) 0.8163(3) 0.027(2) Uani 1 1 d .
H51A H 0.2583 0.4469 0.8362 0.033 Uiso 1 1 calc R
H51B H 0.3151 0.3935 0.8387 0.033 Uiso 1 1 calc R
C52 C 0.1976(6) 0.3931(3) 0.7872(3) 0.0265(19) Uani 1 1 d .
C53 C 0.1538(10) 0.4119(5) 0.7447(5) 0.070(4) Uani 1 1 d .
H53A H 0.1775 0.4422 0.7312 0.084 Uiso 1 1 calc R
C54 C 0.0730(10) 0.3867(6) 0.7201(6) 0.081(5) Uani 1 1 d .
H54A H 0.0417 0.3993 0.6902 0.097 Uiso 1 1 calc R
C55 C 0.0429(7) 0.3437(5) 0.7414(4) 0.049(3) Uani 1 1 d .
H55A H -0.0140 0.3279 0.7270 0.059 Uiso 1 1 calc R
C56 C 0.1656(9) 0.3471(4) 0.8023(4) 0.053(3) Uani 1 1 d .
H56A H 0.2003 0.3310 0.8297 0.064 Uiso 1 1 calc R
C57 C 0.2970(5) 0.5917(3) 0.7224(3) 0.0187(17) Uani 1 1 d .
H57A H 0.2983 0.5585 0.7048 0.022 Uiso 1 1 calc R
H57B H 0.2306 0.6037 0.7197 0.022 Uiso 1 1 calc R
C58 C 0.3550(5) 0.6299(3) 0.7013(3) 0.0190(17) Uani 1 1 d .
C59 C 0.4699(6) 0.6826(3) 0.6911(3) 0.0199(17) Uani 1 1 d .
C60 C 0.5514(6) 0.7128(3) 0.6960(3) 0.0234(18) Uani 1 1 d .
H60A H 0.5917 0.7153 0.7259 0.028 Uiso 1 1 calc R
C61 C 0.5710(7) 0.7389(3) 0.6549(4) 0.033(2) Uani 1 1 d .
H61A H 0.6264 0.7597 0.6567 0.040 Uiso 1 1 calc R
C62 C 0.5116(8) 0.7356(4) 0.6112(4) 0.039(2) Uani 1 1 d .
H62A H 0.5293 0.7531 0.5838 0.047 Uiso 1 1 calc R
C63 C 0.4264(7) 0.7074(3) 0.6061(3) 0.032(2) Uani 1 1 d .
H63A H 0.3847 0.7059 0.5766 0.038 Uiso 1 1 calc R
C64 C 0.4084(6) 0.6819(3) 0.6479(3) 0.0219(17) Uani 1 1 d .
C65 C 0.2615(6) 0.6288(3) 0.6185(3) 0.0239(18) Uani 1 1 d .
H65A H 0.2389 0.5952 0.6295 0.029 Uiso 1 1 calc R
H65B H 0.2901 0.6224 0.5884 0.029 Uiso 1 1 calc R
C66 C 0.1769(6) 0.6645(3) 0.6067(3) 0.0254(19) Uani 1 1 d .
C67 C 0.1412(7) 0.6720(4) 0.5586(4) 0.038(2) Uani 1 1 d .
H67A H 0.1716 0.6574 0.5333 0.046 Uiso 1 1 calc R
C68 C 0.0598(8) 0.7014(4) 0.5483(4) 0.046(3) Uani 1 1 d .
H68A H 0.0343 0.7079 0.5156 0.055 Uiso 1 1 calc R
C69 C 0.0173(7) 0.7205(4) 0.5845(4) 0.042(3) Uani 1 1 d .
H69A H -0.0394 0.7397 0.5764 0.050 Uiso 1 1 calc R
C70 C 0.1303(8) 0.6859(5) 0.6420(4) 0.049(3) Uani 1 1 d .
H70A H 0.1556 0.6807 0.6749 0.059 Uiso 1 1 calc R
C71 C 0.3050(5) 0.6272(3) 0.8036(3) 0.0184(16) Uani 1 1 d .
H71A H 0.2389 0.6219 0.8100 0.022 Uiso 1 1 calc R
H71B H 0.3083 0.6603 0.7860 0.022 Uiso 1 1 calc R
C72 C 0.3701(5) 0.6287(3) 0.8504(3) 0.0160(16) Uani 1 1 d .
C73 C 0.4913(5) 0.6135(3) 0.9041(3) 0.0162(16) Uani 1 1 d .
C74 C 0.5751(5) 0.5971(3) 0.9307(3) 0.0194(17) Uani 1 1 d .
H74A H 0.6143 0.5721 0.9182 0.023 Uiso 1 1 calc R
C75 C 0.5996(6) 0.6184(3) 0.9763(3) 0.0222(17) Uani 1 1 d .
H75A H 0.6572 0.6083 0.9950 0.027 Uiso 1 1 calc R
C76 C 0.5410(6) 0.6545(3) 0.9952(3) 0.0245(18) Uani 1 1 d .
H76A H 0.5602 0.6686 1.0265 0.029 Uiso 1 1 calc R
C77 C 0.4576(6) 0.6702(3) 0.9702(3) 0.0203(17) Uani 1 1 d .
H77A H 0.4177 0.6942 0.9835 0.024 Uiso 1 1 calc R
C78 C 0.4335(5) 0.6495(3) 0.9243(3) 0.0187(16) Uani 1 1 d .
C79 C 0.2780(6) 0.6930(3) 0.8940(3) 0.0230(17) Uani 1 1 d .
H79A H 0.2424 0.7001 0.8617 0.028 Uiso 1 1 calc R
H79B H 0.3041 0.7261 0.9076 0.028 Uiso 1 1 calc R
C80 C 0.2117(6) 0.6707(3) 0.9268(3) 0.0244(18) Uani 1 1 d .
C81 C 0.1868(8) 0.6964(4) 0.9660(4) 0.041(3) Uani 1 1 d .
H81A H 0.2095 0.7304 0.9733 0.050 Uiso 1 1 calc R
C82 C 0.1274(10) 0.6721(4) 0.9954(5) 0.058(4) Uani 1 1 d .
H82A H 0.1102 0.6889 1.0233 0.070 Uiso 1 1 calc R
C83 C 0.0947(8) 0.6234(4) 0.9830(4) 0.042(2) Uani 1 1 d .
H83A H 0.0532 0.6072 1.0025 0.050 Uiso 1 1 calc R
C84 C 0.1758(6) 0.6220(3) 0.9175(3) 0.0263(19) Uani 1 1 d .
H84A H 0.1923 0.6042 0.8900 0.032 Uiso 1 1 calc R
C85 C 1.1265(9) 0.5422(4) 0.4666(4) 0.045(3) Uani 1 1 d .
C86 C 1.2154(8) 0.5145(4) 0.4693(5) 0.053(3) Uani 1 1 d .
H86A H 1.2181 0.4883 0.4948 0.080 Uiso 1 1 calc R
H86B H 1.2680 0.5388 0.4768 0.080 Uiso 1 1 calc R
H86C H 1.2202 0.4978 0.4381 0.080 Uiso 1 1 calc R
C87 C 0.7839(9) 0.4507(5) 0.6614(4) 0.055(3) Uani 1 1 d .
C88 C 0.8309(11) 0.3993(7) 0.6573(7) 0.092(5) Uani 1 1 d U
H88A H 0.8953 0.4046 0.6493 0.138 Uiso 1 1 calc R
H88B H 0.7945 0.3789 0.6317 0.138 Uiso 1 1 calc R
H88C H 0.8338 0.3809 0.6882 0.138 Uiso 1 1 calc R
C89 C 0.6482(9) 0.6078(4) 0.4386(4) 0.048(3) Uani 1 1 d .
C90 C 0.5644(9) 0.5881(4) 0.4125(6) 0.068(4) Uani 1 1 d .
H90A H 0.5466 0.6092 0.3836 0.101 Uiso 1 1 calc R
H90B H 0.5134 0.5890 0.4330 0.101 Uiso 1 1 calc R
H90C H 0.5748 0.5524 0.4029 0.101 Uiso 1 1 calc R
C91 C 0.7420(7) 0.7850(4) 0.8038(4) 0.041(3) Uani 1 1 d .
C92 C 0.7174(9) 0.8293(4) 0.8323(4) 0.047(3) Uani 1 1 d .
H92A H 0.7749 0.8488 0.8437 0.071 Uiso 1 1 calc R
H92B H 0.6880 0.8170 0.8601 0.071 Uiso 1 1 calc R
H92C H 0.6729 0.8516 0.8120 0.071 Uiso 1 1 calc R
C93 C 0.3260(7) 0.5219(4) 0.9508(3) 0.033(2) Uani 1 1 d .
C94 C 0.3646(9) 0.5386(5) 0.9978(4) 0.052(3) Uani 1 1 d .
H94A H 0.3183 0.5604 1.0114 0.079 Uiso 1 1 calc R
H94B H 0.4224 0.5585 0.9957 0.079 Uiso 1 1 calc R
H94C H 0.3795 0.5085 1.0187 0.079 Uiso 1 1 calc R
Cl1 Cl 0.30671(15) 0.66150(8) 0.46168(8) 0.0299(5) Uani 1 1 d .
Cl2 Cl 0.20979(16) 0.73366(9) 0.26121(9) 0.0401(6) Uani 1 1 d .
Cl3 Cl 0.23658(14) 0.28464(7) 0.93011(7) 0.0241(4) Uani 1 1 d .
Cl4 Cl 0.02793(18) 0.57800(15) 0.78424(12) 0.0647(9) Uani 1 1 d .
Cl5 Cl 0.19777(17) 0.47428(8) 0.62896(10) 0.0409(6) Uani 1 1 d .
Cl6 Cl 0.15990(14) 0.46971(8) 0.04446(8) 0.0314(5) Uani 1 1 d .
O1 O 0.2123(5) 0.6760(3) 0.4423(3) 0.053(2) Uani 1 1 d .
O2 O 0.3042(6) 0.6255(3) 0.5002(3) 0.054(2) Uani 1 1 d .
O3 O 0.3571(5) 0.7074(3) 0.4806(3) 0.0502(19) Uani 1 1 d .
O4 O 0.3536(6) 0.6379(3) 0.4252(3) 0.057(2) Uani 1 1 d .
O5 O 0.1414(8) 0.7719(4) 0.2698(5) 0.103(4) Uani 1 1 d .
O6 O 0.2870(8) 0.7571(5) 0.2442(7) 0.127(5) Uani 1 1 d .
O7 O 0.2554(15) 0.7186(7) 0.3035(6) 0.187(9) Uani 1 1 d .
O8 O 0.1690(9) 0.6944(5) 0.2346(5) 0.117(5) Uani 1 1 d .
O9 O 0.2910(6) 0.3274(3) 0.9146(3) 0.055(2) Uani 1 1 d .
O10 O 0.2996(5) 0.2473(3) 0.9551(3) 0.0429(17) Uani 1 1 d .
O11 O 0.1714(5) 0.3028(3) 0.9611(2) 0.0481(18) Uani 1 1 d .
O12 O 0.1852(4) 0.2614(2) 0.8879(2) 0.0291(14) Uani 1 1 d .
O13 O 0.0944(6) 0.5521(5) 0.8196(3) 0.086(3) Uani 1 1 d .
O14 O -0.0307(11) 0.6140(10) 0.8011(8) 0.221(13) Uani 1 1 d .
O15 O -0.0385(7) 0.5414(6) 0.7596(4) 0.105(4) Uani 1 1 d .
O16 O 0.0757(6) 0.5978(5) 0.7458(4) 0.085(3) Uani 1 1 d .
O17 O 0.1606(6) 0.5076(3) 0.6615(4) 0.072(3) Uani 1 1 d .
O18 O 0.2886(6) 0.4581(3) 0.6525(4) 0.070(3) Uani 1 1 d .
O19 O 0.1379(6) 0.4299(3) 0.6192(3) 0.057(2) Uani 1 1 d .
O20 O 0.2061(9) 0.5010(4) 0.5857(4) 0.085(3) Uani 1 1 d .
O21 O 0.2397(5) 0.4827(3) 0.0785(3) 0.0484(19) Uani 1 1 d .
O22 O 0.1011(5) 0.4367(3) 0.0682(4) 0.067(3) Uani 1 1 d .
O23 O 0.1090(6) 0.5147(3) 0.0284(3) 0.060(2) Uani 1 1 d .
O24 O 0.1919(6) 0.4434(4) 0.0044(3) 0.067(2) Uani 1 1 d .
O25 O -0.0765(7) 0.7013(5) 0.7273(6) 0.131(6) Uani 1 1 d .

loop_
_atom_site_aniso_label
_atom_site_aniso_U_11
_atom_site_aniso_U_22
_atom_site_aniso_U_33
_atom_site_aniso_U_23
_atom_site_aniso_U_13
_atom_site_aniso_U_12
Gd1 0.0125(2) 0.0115(2) 0.0153(2) 0.00062(16) 0.00250(16) -0.00040(17)
Ag1 0.0320(4) 0.0243(3) 0.0450(4) -0.0017(3) -0.0001(3) -0.0069(3)
Ag2 0.0559(5) 0.0323(4) 0.0332(4) 0.0055(3) 0.0137(3) 0.0124(3)
Ag3 0.0690(6) 0.0653(6) 0.0762(7) -0.0026(5) 0.0148(5) 0.0148(5)
N1 0.009(3) 0.014(3) 0.018(3) 0.002(2) 0.001(2) 0.002(2)
N2 0.014(3) 0.018(3) 0.018(3) 0.001(3) -0.001(3) 0.000(3)
N3 0.016(3) 0.012(3) 0.020(3) 0.002(2) 0.000(3) 0.004(3)
N4 0.030(4) 0.025(4) 0.039(4) -0.002(3) -0.002(3) -0.003(3)
N5 0.019(3) 0.014(3) 0.016(3) -0.001(2) 0.005(3) 0.000(3)
N6 0.016(3) 0.016(3) 0.020(3) 0.001(3) 0.008(3) 0.001(3)
N7 0.037(4) 0.024(4) 0.028(4) 0.007(3) 0.010(3) 0.002(3)
N8 0.019(3) 0.009(3) 0.020(3) -0.001(2) 0.002(3) -0.001(3)
N9 0.022(3) 0.013(3) 0.019(3) -0.001(3) 0.004(3) -0.005(3)
N10 0.035(4) 0.023(4) 0.027(4) 0.000(3) 0.000(3) -0.009(3)
N11 0.010(3) 0.019(3) 0.017(3) -0.001(2) 0.002(3) -0.003(2)
N12 0.014(3) 0.012(3) 0.022(3) -0.002(3) 0.000(3) -0.002(3)
N13 0.027(4) 0.019(4) 0.020(3) 0.001(3) -0.001(3) -0.007(3)
N14 0.074(7) 0.050(6) 0.037(5) 0.015(4) -0.002(5) -0.046(5)
N15 0.017(3) 0.017(3) 0.023(3) 0.008(3) 0.000(3) 0.004(3)
N16 0.023(3) 0.021(3) 0.020(3) 0.003(3) 0.000(3) 0.010(3)
N17 0.045(5) 0.064(6) 0.062(6) -0.033(5) 0.012(5) 0.030(5)
N18 0.019(3) 0.014(3) 0.014(3) 0.000(2) 0.004(3) -0.002(3)
N19 0.015(3) 0.015(3) 0.020(3) -0.001(3) 0.004(3) 0.000(3)
N20 0.028(4) 0.024(4) 0.038(4) -0.002(3) 0.012(3) -0.001(3)
N21 0.063(7) 0.044(6) 0.060(6) -0.008(5) 0.013(5) 0.020(5)
N22 0.084(8) 0.049(7) 0.102(10) 0.000(6) 0.047(7) 0.015(6)
N23 0.086(8) 0.068(7) 0.053(6) 0.011(5) -0.015(6) 0.003(7)
N24 0.079(8) 0.043(6) 0.066(7) 0.000(5) 0.036(6) -0.001(5)
N25 0.050(5) 0.059(6) 0.037(5) -0.006(4) 0.008(4) 0.013(5)
C1 0.012(4) 0.010(4) 0.027(4) -0.003(3) 0.003(3) 0.002(3)
C2 0.019(4) 0.011(4) 0.022(4) -0.003(3) -0.005(3) 0.004(3)
C3 0.025(4) 0.013(4) 0.012(4) 0.003(3) -0.003(3) -0.003(3)
C4 0.023(4) 0.022(4) 0.019(4) 0.001(3) 0.002(3) -0.007(3)
C5 0.029(5) 0.027(5) 0.021(4) 0.004(3) 0.002(4) -0.007(4)
C6 0.047(6) 0.021(5) 0.030(5) 0.006(4) -0.002(4) -0.011(4)
C7 0.035(5) 0.012(4) 0.034(5) 0.005(3) 0.004(4) -0.001(4)
C8 0.024(4) 0.018(4) 0.018(4) -0.002(3) -0.003(3) 0.002(3)
C9 0.028(4) 0.018(4) 0.025(4) -0.003(3) 0.004(4) 0.006(3)
C10 0.020(4) 0.017(4) 0.028(4) -0.005(3) 0.004(3) 0.006(3)
C11 0.046(6) 0.025(5) 0.054(6) -0.003(5) -0.014(5) -0.007(4)
C12 0.047(6) 0.023(5) 0.087(9) 0.013(5) -0.030(6) 0.002(5)
C13 0.029(5) 0.025(5) 0.041(5) 0.004(4) -0.005(4) 0.007(4)
C14 0.036(5) 0.024(5) 0.042(5) 0.002(4) -0.011(4) 0.005(4)
C15 0.021(4) 0.012(4) 0.017(4) 0.001(3) 0.007(3) -0.003(3)
C16 0.022(4) 0.012(4) 0.016(4) 0.000(3) 0.008(3) 0.003(3)
C17 0.019(4) 0.017(4) 0.018(4) -0.002(3) -0.001(3) 0.004(3)
C18 0.023(4) 0.018(4) 0.026(4) -0.002(3) 0.008(3) 0.001(3)
C19 0.023(4) 0.035(5) 0.025(4) -0.009(4) 0.000(4) 0.006(4)
C20 0.030(5) 0.049(6) 0.021(4) -0.001(4) -0.001(4) 0.007(4)
C21 0.026(4) 0.034(5) 0.021(4) 0.005(4) 0.004(4) 0.004(4)
C22 0.017(4) 0.021(4) 0.021(4) -0.002(3) 0.006(3) 0.003(3)
C23 0.029(5) 0.021(4) 0.025(4) 0.010(3) 0.007(4) 0.001(4)
C24 0.021(4) 0.025(4) 0.028(4) 0.005(3) 0.011(4) 0.002(3)
C25 0.031(5) 0.061(7) 0.023(5) 0.012(4) 0.008(4) 0.011(5)
C26 0.029(5) 0.066(7) 0.041(6) 0.016(5) 0.009(4) 0.020(5)
C27 0.025(5) 0.036(5) 0.035(5) 0.008(4) 0.012(4) 0.009(4)
C28 0.021(4) 0.025(4) 0.031(5) 0.004(4) 0.012(4) 0.000(4)
C29 0.013(4) 0.018(4) 0.018(4) 0.001(3) -0.002(3) 0.001(3)
C30 0.015(4) 0.013(4) 0.012(3) 0.002(3) 0.001(3) -0.008(3)
C31 0.024(4) 0.007(3) 0.020(4) 0.003(3) 0.008(3) -0.003(3)
C32 0.023(4) 0.016(4) 0.033(5) 0.003(3) 0.010(4) -0.003(3)
C33 0.026(4) 0.015(4) 0.040(5) -0.001(4) 0.013(4) -0.002(3)
C34 0.031(5) 0.014(4) 0.038(5) -0.005(4) 0.016(4) -0.003(4)
C35 0.041(5) 0.016(4) 0.023(4) -0.004(3) 0.007(4) -0.005(4)
C36 0.020(4) 0.011(4) 0.022(4) 0.004(3) 0.002(3) -0.002(3)
C37 0.025(4) 0.018(4) 0.022(4) 0.004(3) -0.005(3) -0.005(3)
C38 0.021(4) 0.024(4) 0.023(4) 0.001(3) -0.006(3) -0.006(3)
C39 0.029(5) 0.041(6) 0.036(5) -0.011(4) 0.000(4) -0.002(4)
C40 0.028(5) 0.056(7) 0.050(6) -0.016(5) 0.014(5) -0.010(5)
C41 0.028(5) 0.041(6) 0.037(5) 0.001(4) -0.002(4) -0.011(4)
C42 0.026(4) 0.023(4) 0.023(4) -0.003(3) 0.000(3) -0.007(4)
C43 0.019(4) 0.015(4) 0.018(4) 0.003(3) 0.007(3) -0.003(3)
C44 0.015(4) 0.015(4) 0.019(4) 0.000(3) 0.000(3) -0.004(3)
C45 0.021(4) 0.012(4) 0.020(4) -0.004(3) -0.003(3) -0.002(3)
C46 0.025(4) 0.029(5) 0.021(4) -0.009(3) -0.001(3) 0.002(4)
C47 0.036(5) 0.031(5) 0.033(5) -0.012(4) 0.001(4) 0.008(4)
C48 0.046(6) 0.014(4) 0.044(6) -0.007(4) -0.005(5) 0.001(4)
C49 0.037(5) 0.020(4) 0.032(5) -0.001(4) -0.007(4) -0.005(4)
C50 0.026(4) 0.021(4) 0.019(4) -0.004(3) -0.002(3) -0.004(3)
C51 0.033(5) 0.027(5) 0.025(4) 0.004(3) 0.011(4) -0.016(4)
C52 0.028(5) 0.025(5) 0.028(4) -0.001(4) 0.011(4) -0.009(4)
C53 0.067(9) 0.059(8) 0.074(9) 0.030(7) -0.032(7) -0.031(7)
C54 0.067(9) 0.077(10) 0.085(10) 0.038(8) -0.043(8) -0.040(8)
C55 0.033(5) 0.062(7) 0.049(7) 0.008(5) -0.005(5) -0.021(5)
C56 0.065(7) 0.052(7) 0.038(6) 0.017(5) -0.015(5) -0.038(6)
C57 0.012(4) 0.019(4) 0.024(4) -0.001(3) -0.002(3) 0.001(3)
C58 0.019(4) 0.020(4) 0.017(4) -0.001(3) 0.000(3) 0.012(3)
C59 0.023(4) 0.013(4) 0.026(4) 0.008(3) 0.012(3) 0.007(3)
C60 0.028(4) 0.013(4) 0.030(4) 0.001(3) 0.009(4) 0.002(3)
C61 0.039(5) 0.015(4) 0.048(6) 0.006(4) 0.017(5) 0.005(4)
C62 0.055(6) 0.024(5) 0.041(6) 0.021(4) 0.020(5) 0.017(5)
C63 0.039(5) 0.021(4) 0.037(5) 0.011(4) 0.012(4) 0.013(4)
C64 0.020(4) 0.021(4) 0.026(4) 0.000(3) 0.009(3) 0.011(3)
C65 0.027(4) 0.026(4) 0.018(4) -0.004(3) 0.001(3) 0.013(4)
C66 0.021(4) 0.025(4) 0.029(5) 0.001(4) -0.002(4) 0.006(4)
C67 0.030(5) 0.044(6) 0.039(5) 0.011(4) -0.002(4) 0.001(4)
C68 0.045(6) 0.053(7) 0.035(5) 0.006(5) -0.009(5) 0.010(5)
C69 0.030(5) 0.023(5) 0.064(7) 0.001(5) -0.027(5) 0.004(4)
C70 0.043(6) 0.063(7) 0.040(6) -0.007(5) -0.002(5) 0.029(6)
C71 0.014(4) 0.022(4) 0.021(4) 0.000(3) 0.005(3) 0.003(3)
C72 0.017(4) 0.013(4) 0.019(4) 0.002(3) 0.003(3) 0.000(3)
C73 0.017(4) 0.016(4) 0.016(4) 0.003(3) 0.003(3) -0.002(3)
C74 0.018(4) 0.016(4) 0.024(4) 0.004(3) 0.003(3) -0.001(3)
C75 0.020(4) 0.025(4) 0.021(4) 0.007(3) 0.002(3) -0.001(3)
C76 0.036(5) 0.022(4) 0.016(4) 0.000(3) 0.004(4) -0.010(4)
C77 0.029(4) 0.015(4) 0.018(4) -0.003(3) 0.005(3) -0.003(3)
C78 0.019(4) 0.012(4) 0.026(4) 0.003(3) 0.005(3) -0.005(3)
C79 0.025(4) 0.017(4) 0.028(4) -0.002(3) 0.008(4) 0.003(3)
C80 0.023(4) 0.019(4) 0.032(5) 0.000(3) 0.008(4) 0.005(3)
C81 0.058(6) 0.020(5) 0.053(6) -0.018(4) 0.032(5) -0.010(4)
C82 0.092(9) 0.027(5) 0.068(8) -0.021(5) 0.056(7) -0.019(6)
C83 0.047(6) 0.035(6) 0.050(6) 0.004(5) 0.035(5) 0.000(5)
C84 0.027(4) 0.023(4) 0.030(5) -0.006(4) 0.006(4) -0.001(4)
C85 0.056(7) 0.033(6) 0.047(6) -0.009(5) 0.011(5) 0.003(5)
C86 0.048(6) 0.045(7) 0.062(7) -0.013(6) -0.004(6) 0.006(5)
C87 0.062(8) 0.064(8) 0.041(6) 0.000(6) 0.010(6) -0.001(7)
C88 0.069(9) 0.093(10) 0.106(11) -0.046(9) -0.020(8) 0.036(8)
C89 0.062(8) 0.037(6) 0.046(6) 0.008(5) 0.010(6) 0.012(6)
C90 0.056(8) 0.034(6) 0.114(12) -0.022(7) 0.016(8) 0.004(5)
C91 0.041(6) 0.046(6) 0.034(5) 0.016(5) 0.000(4) -0.016(5)
C92 0.076(8) 0.021(5) 0.040(6) 0.006(4) -0.007(5) -0.003(5)
C93 0.033(5) 0.039(5) 0.030(5) 0.005(4) 0.011(4) 0.003(4)
C94 0.069(8) 0.061(7) 0.024(5) 0.004(5) -0.005(5) -0.022(6)
Cl1 0.0323(11) 0.0229(10) 0.0351(11) 0.0042(8) 0.0059(9) 0.0006(8)
Cl2 0.0320(12) 0.0305(12) 0.0545(14) -0.0061(10) -0.0068(11) -0.0036(9)
Cl3 0.0262(10) 0.0205(9) 0.0240(9) -0.0013(7) -0.0030(8) -0.0001(8)
Cl4 0.0236(13) 0.100(3) 0.074(2) -0.0166(17) 0.0156(13) 0.0029(14)
Cl5 0.0367(12) 0.0249(11) 0.0580(15) -0.0063(10) -0.0060(11) 0.0012(9)
Cl6 0.0254(10) 0.0324(11) 0.0347(11) 0.0058(9) -0.0030(9) 0.0001(9)
O1 0.042(4) 0.051(5) 0.061(5) -0.004(4) -0.013(4) 0.017(4)
O2 0.067(5) 0.040(4) 0.054(5) 0.022(4) 0.006(4) 0.004(4)
O3 0.057(5) 0.026(4) 0.066(5) -0.007(3) 0.005(4) -0.011(3)
O4 0.055(5) 0.052(5) 0.070(5) -0.017(4) 0.035(4) 0.001(4)
O5 0.074(7) 0.075(7) 0.162(12) -0.029(7) 0.019(7) 0.035(6)
O6 0.072(7) 0.108(10) 0.210(17) -0.029(10) 0.050(9) -0.031(7)
O7 0.23(2) 0.188(17) 0.107(11) -0.035(11) -0.101(13) 0.088(15)
O8 0.105(9) 0.092(8) 0.155(12) -0.080(8) 0.016(8) -0.035(7)
O9 0.062(5) 0.049(4) 0.044(4) 0.016(3) -0.023(4) -0.039(4)
O10 0.038(4) 0.033(4) 0.052(4) 0.004(3) -0.015(3) 0.012(3)
O11 0.048(4) 0.063(5) 0.033(4) -0.011(3) 0.004(3) 0.016(4)
O12 0.035(3) 0.024(3) 0.026(3) -0.011(2) -0.005(3) -0.004(3)
O13 0.041(5) 0.162(11) 0.053(5) -0.001(6) -0.002(4) 0.000(6)
O14 0.082(10) 0.35(3) 0.24(2) -0.18(2) 0.043(12) 0.030(14)
O15 0.059(6) 0.160(12) 0.092(8) 0.030(8) -0.006(6) -0.050(7)
O16 0.043(5) 0.123(9) 0.091(8) 0.010(7) 0.016(5) -0.015(5)
O17 0.064(6) 0.061(5) 0.085(7) -0.022(5) -0.016(5) 0.022(5)
O18 0.039(4) 0.057(5) 0.109(8) 0.000(5) -0.015(5) 0.003(4)
O19 0.059(5) 0.047(4) 0.061(5) -0.005(4) -0.004(4) -0.022(4)
O20 0.122(9) 0.063(6) 0.068(6) 0.017(5) 0.005(6) -0.030(6)
O21 0.036(4) 0.064(5) 0.042(4) -0.003(4) -0.004(3) -0.007(4)
O22 0.039(4) 0.041(4) 0.125(8) 0.029(5) 0.031(5) 0.004(4)
O23 0.072(6) 0.051(5) 0.057(5) 0.023(4) 0.002(4) 0.025(4)
O24 0.063(5) 0.083(6) 0.051(5) -0.027(5) -0.002(4) 0.015(5)
O25 0.052(6) 0.099(9) 0.231(16) -0.104(10) -0.027(8) 0.016(6)

loop_
_atom_type_symbol
_atom_type_description
_atom_type_scat_dispersion_real
_atom_type_scat_dispersion_imag
_atom_type_scat_source
C C 0.0181 0.0091 'International Tables Vol C Tables 4.2.6.8 and 6.1.1.4'
H H 0.0000 0.0000 'International Tables Vol C Tables 4.2.6.8 and 6.1.1.4'
N N 0.0311 0.0180 'International Tables Vol C Tables 4.2.6.8 and 6.1.1.4'
O O 0.0492 0.0322 'International Tables Vol C Tables 4.2.6.8 and 6.1.1.4'
Cl Cl 0.3639 0.7018 'International Tables Vol C Tables 4.2.6.8 and 6.1.1.4'
Ag Ag 0.1306 4.2820 'International Tables Vol C Tables 4.2.6.8 and 6.1.1.4'
Gd Gd -8.8380 11.9157 'International Tables Vol C Tables 4.2.6.8 and 6.1.1.4'

loop_
_geom_angle_atom_site_label_1
_geom_angle_atom_site_label_2
_geom_angle_atom_site_label_3
_geom_angle
_geom_angle_site_symmetry_1
_geom_angle_site_symmetry_3
N5 Gd1 N15 73.9(2) . .
N5 Gd1 N2 100.1(2) . .
N15 Gd1 N2 173.5(2) . .
N5 Gd1 N18 174.1(2) . .
N15 Gd1 N18 100.5(2) . .
N2 Gd1 N18 85.5(2) . .
N5 Gd1 N8 102.9(2) . .
N15 Gd1 N8 84.1(2) . .
N2 Gd1 N8 100.0(2) . .
N18 Gd1 N8 74.1(2) . .
N5 Gd1 N12 84.6(2) . .
N15 Gd1 N12 102.6(2) . .
N2 Gd1 N12 74.0(2) . .
N18 Gd1 N12 98.8(2) . .
N8 Gd1 N12 171.2(2) . .
N5 Gd1 N1 63.2(2) . .
N15 Gd1 N1 115.3(2) . .
N2 Gd1 N1 62.88(19) . .
N18 Gd1 N1 118.64(19) . .
N8 Gd1 N1 62.97(19) . .
N12 Gd1 N1 117.94(19) . .
N5 Gd1 N11 115.4(2) . .
N15 Gd1 N11 63.0(2) . .
N2 Gd1 N11 118.7(2) . .
N18 Gd1 N11 62.6(2) . .
N8 Gd1 N11 116.9(2) . .
N12 Gd1 N11 62.50(19) . .
N1 Gd1 N11 178.29(19) . .
N4 Ag1 N20 167.3(3) . 1_655
N7 Ag2 N10 127.1(3) . 4_575
N7 Ag2 N21 97.4(3) . .
N10 Ag2 N21 111.5(3) 4_575 .
N17 Ag3 O25 102.8(4) . .
N17 Ag3 N14 163.6(4) . 2_556
O25 Ag3 N14 91.4(4) . 2_556
C1 N1 C15 109.5(6) . .
C1 N1 C29 109.8(6) . .
C15 N1 C29 109.6(6) . .
C1 N1 Gd1 109.4(4) . .
C15 N1 Gd1 108.6(4) . .
C29 N1 Gd1 110.0(4) . .
C2 N2 C3 104.4(6) . .
C2 N2 Gd1 115.4(5) . .
C3 N2 Gd1 133.2(5) . .
C2 N3 C8 106.7(6) . .
C2 N3 C9 126.5(7) . .
C8 N3 C9 126.3(6) . .
C13 N4 C14 118.8(8) . .
C13 N4 Ag1 123.3(6) . .
C14 N4 Ag1 116.9(6) . .
C16 N5 C17 104.5(6) . .
C16 N5 Gd1 115.0(5) . .
C17 N5 Gd1 133.2(5) . .
C16 N6 C22 106.1(6) . .
C16 N6 C23 127.8(7) . .
C22 N6 C23 125.5(6) . .
C28 N7 C27 118.6(8) . .
C28 N7 Ag2 120.8(6) . .
C27 N7 Ag2 120.4(6) . .
C30 N8 C31 106.0(6) . .
C30 N8 Gd1 113.0(5) . .
C31 N8 Gd1 128.8(5) . .
C30 N9 C36 106.4(6) . .
C30 N9 C37 127.7(7) . .
C36 N9 C37 125.9(6) . .
C42 N10 C41 117.6(8) . .
C42 N10 Ag2 120.2(6) . 4_576
C41 N10 Ag2 122.2(6) . 4_576
C71 N11 C43 110.3(6) . .
C71 N11 C57 109.9(6) . .
C43 N11 C57 110.2(6) . .
C71 N11 Gd1 108.8(4) . .
C43 N11 Gd1 109.8(4) . .
C57 N11 Gd1 107.8(4) . .
C44 N12 C45 104.6(6) . .
C44 N12 Gd1 114.2(5) . .
C45 N12 Gd1 129.6(5) . .
C44 N13 C50 105.8(7) . .
C44 N13 C51 127.9(7) . .
C50 N13 C51 125.4(7) . .
C55 N14 C56 117.9(9) . .
C55 N14 Ag3 118.7(7) . 2_546
C56 N14 Ag3 122.2(7) . 2_546
C58 N15 C59 104.2(6) . .
C58 N15 Gd1 112.2(5) . .
C59 N15 Gd1 130.0(5) . .
C58 N16 C64 107.6(7) . .
C58 N16 C65 125.4(7) . .
C64 N16 C65 125.9(7) . .
C69 N17 C70 115.8(9) . .
C69 N17 Ag3 117.7(7) . .
C70 N17 Ag3 125.6(8) . .
C72 N18 C73 104.8(6) . .
C72 N18 Gd1 114.5(5) . .
C73 N18 Gd1 131.6(5) . .
C72 N19 C78 107.1(6) . .
C72 N19 C79 128.8(6) . .
C78 N19 C79 124.0(6) . .
C83 N20 C84 118.0(8) . .
C83 N20 Ag1 124.1(6) . 1_455
C84 N20 Ag1 117.9(6) . 1_455
C85 N21 Ag2 172.3(10) . .
N1 C1 C2 108.2(6) . .
N1 C1 H1A 110.1 . .
C2 C1 H1A 110.1 . .
N1 C1 H1B 110.1 . .
C2 C1 H1B 110.1 . .
H1A C1 H1B 108.4 . .
N2 C2 N3 113.1(7) . .
N2 C2 C1 122.0(6) . .
N3 C2 C1 124.9(7) . .
N2 C3 C8 109.9(7) . .
N2 C3 C4 129.7(7) . .
C8 C3 C4 120.4(7) . .
C5 C4 C3 116.4(8) . .
C5 C4 H4A 121.8 . .
C3 C4 H4A 121.8 . .
C6 C5 C4 121.8(9) . .
C6 C5 H5A 119.1 . .
C4 C5 H5A 119.1 . .
C7 C6 C5 123.0(8) . .
C7 C6 H6A 118.5 . .
C5 C6 H6A 118.5 . .
C6 C7 C8 115.8(8) . .
C6 C7 H7A 122.1 . .
C8 C7 H7A 122.1 . .
N3 C8 C3 105.9(7) . .
N3 C8 C7 131.5(8) . .
C3 C8 C7 122.6(8) . .
N3 C9 C10 114.5(7) . .
N3 C9 H9A 108.6 . .
C10 C9 H9A 108.6 . .
N3 C9 H9B 108.6 . .
C10 C9 H9B 108.6 . .
H9A C9 H9B 107.6 . .
C11 C10 C14 117.1(8) . .
C11 C10 C9 122.1(8) . .
C14 C10 C9 120.8(7) . .
C10 C11 C12 120.4(9) . .
C10 C11 H11A 119.8 . .
C12 C11 H11A 119.8 . .
C13 C12 C11 119.2(9) . .
C13 C12 H12A 120.4 . .
C11 C12 H12A 120.4 . .
N4 C13 C12 121.1(8) . .
N4 C13 H13A 119.4 . .
C12 C13 H13A 119.4 . .
N4 C14 C10 123.2(8) . .
N4 C14 H14A 118.4 . .
C10 C14 H14A 118.4 . .
N1 C15 C16 108.0(6) . .
N1 C15 H15A 110.1 . .
C16 C15 H15A 110.1 . .
N1 C15 H15B 110.1 . .
C16 C15 H15B 110.1 . .
H15A C15 H15B 108.4 . .
N5 C16 N6 114.0(7) . .
N5 C16 C15 122.0(7) . .
N6 C16 C15 124.0(7) . .
N5 C17 C22 109.6(7) . .
N5 C17 C18 131.0(8) . .
C22 C17 C18 119.4(7) . .
C19 C18 C17 117.8(8) . .
C19 C18 H18A 121.1 . .
C17 C18 H18A 121.1 . .
C18 C19 C20 121.2(8) . .
C18 C19 H19A 119.4 . .
C20 C19 H19A 119.4 . .
C21 C20 C19 122.7(8) . .
C21 C20 H20A 118.7 . .
C19 C20 H20A 118.7 . .
C20 C21 C22 115.7(8) . .
C20 C21 H21A 122.2 . .
C22 C21 H21A 122.2 . .
C17 C22 N6 105.8(7) . .
C17 C22 C21 123.1(7) . .
N6 C22 C21 131.0(8) . .
N6 C23 C24 112.6(7) . .
N6 C23 H23A 109.1 . .
C24 C23 H23A 109.1 . .
N6 C23 H23B 109.1 . .
C24 C23 H23B 109.1 . .
H23A C23 H23B 107.8 . .
C28 C24 C25 117.2(8) . .
C28 C24 C23 121.0(7) . .
C25 C24 C23 121.8(8) . .
C26 C25 C24 119.9(9) . .
C26 C25 H25A 120.1 . .
C24 C25 H25A 120.1 . .
C25 C26 C27 118.8(9) . .
C25 C26 H26A 120.6 . .
C27 C26 H26A 120.6 . .
N7 C27 C26 122.2(9) . .
N7 C27 H27A 118.9 . .
C26 C27 H27A 118.9 . .
N7 C28 C24 123.2(8) . .
N7 C28 H28A 118.4 . .
C24 C28 H28A 118.4 . .
C30 C29 N1 108.9(6) . .
C30 C29 H29A 109.9 . .
N1 C29 H29A 109.9 . .
C30 C29 H29B 109.9 . .
N1 C29 H29B 109.9 . .
H29A C29 H29B 108.3 . .
N8 C30 N9 113.1(7) . .
N8 C30 C29 123.4(6) . .
N9 C30 C29 123.4(6) . .
N8 C31 C32 131.0(7) . .
N8 C31 C36 108.8(6) . .
C32 C31 C36 120.1(7) . .
C33 C32 C31 116.9(8) . .
C33 C32 H32A 121.5 . .
C31 C32 H32A 121.5 . .
C32 C33 C34 121.8(8) . .
C32 C33 H33A 119.1 . .
C34 C33 H33A 119.1 . .
C33 C34 C35 122.6(8) . .
C33 C34 H34A 118.7 . .
C35 C34 H34A 118.7 . .
C36 C35 C34 115.2(8) . .
C36 C35 H35A 122.4 . .
C34 C35 H35A 122.4 . .
C35 C36 N9 131.2(7) . .
C35 C36 C31 123.0(7) . .
N9 C36 C31 105.6(6) . .
N9 C37 C38 112.2(6) . .
N9 C37 H37A 109.2 . .
C38 C37 H37A 109.2 . .
N9 C37 H37B 109.2 . .
C38 C37 H37B 109.2 . .
H37A C37 H37B 107.9 . .
C42 C38 C39 117.3(8) . .
C42 C38 C37 121.0(8) . .
C39 C38 C37 121.6(8) . .
C38 C39 C40 117.6(9) . .
C38 C39 H39A 121.2 . .
C40 C39 H39A 121.2 . .
C41 C40 C39 120.8(10) . .
C41 C40 H40A 119.6 . .
C39 C40 H40A 119.6 . .
C40 C41 N10 122.8(9) . .
C40 C41 H41A 118.6 . .
N10 C41 H41A 118.6 . .
N10 C42 C38 123.9(8) . .
N10 C42 H42A 118.1 . .
C38 C42 H42A 118.1 . .
N11 C43 C44 109.1(6) . .
N11 C43 H43A 109.9 . .
C44 C43 H43A 109.9 . .
N11 C43 H43B 109.9 . .
C44 C43 H43B 109.9 . .
H43A C43 H43B 108.3 . .
N12 C44 N13 114.7(7) . .
N12 C44 C43 122.0(7) . .
N13 C44 C43 123.3(7) . .
C50 C45 C46 121.3(7) . .
C50 C45 N12 108.5(7) . .
C46 C45 N12 130.2(7) . .
C47 C46 C45 116.1(9) . .
C47 C46 H46A 121.9 . .
C45 C46 H46A 121.9 . .
C46 C47 C48 122.7(9) . .
C46 C47 H47A 118.6 . .
C48 C47 H47A 118.6 . .
C47 C48 C49 121.8(8) . .
C47 C48 H48A 119.1 . .
C49 C48 H48A 119.1 . .
C50 C49 C48 115.0(8) . .
C50 C49 H49A 122.5 . .
C48 C49 H49A 122.5 . .
C45 C50 C49 123.1(8) . .
C45 C50 N13 106.3(7) . .
C49 C50 N13 130.7(8) . .
N13 C51 C52 113.9(7) . .
N13 C51 H51A 108.8 . .
C52 C51 H51A 108.8 . .
N13 C51 H51B 108.8 . .
C52 C51 H51B 108.8 . .
H51A C51 H51B 107.7 . .
C56 C52 C53 116.7(9) . .
C56 C52 C51 119.8(8) . .
C53 C52 C51 123.5(8) . .
C52 C53 C54 120.7(11) . .
C52 C53 H53A 119.7 . .
C54 C53 H53A 119.7 . .
C55 C54 C53 116.6(11) . .
C55 C54 H54A 121.7 . .
C53 C54 H54A 121.7 . .
N14 C55 C54 124.1(10) . .
N14 C55 H55A 118.0 . .
C54 C55 H55A 118.0 . .
C52 C56 N14 123.5(9) . .
C52 C56 H56A 118.2 . .
N14 C56 H56A 118.2 . .
C58 C57 N11 108.9(6) . .
C58 C57 H57A 109.9 . .
N11 C57 H57A 109.9 . .
C58 C57 H57B 109.9 . .
N11 C57 H57B 109.9 . .
H57A C57 H57B 108.3 . .
N15 C58 N16 112.7(7) . .
N15 C58 C57 123.2(7) . .
N16 C58 C57 124.1(7) . .
C60 C59 C64 121.0(7) . .
C60 C59 N15 129.3(7) . .
C64 C59 N15 109.7(7) . .
C61 C60 C59 116.6(8) . .
C61 C60 H60A 121.7 . .
C59 C60 H60A 121.7 . .
C60 C61 C62 121.7(9) . .
C60 C61 H61A 119.2 . .
C62 C61 H61A 119.2 . .
C61 C62 C63 122.6(9) . .
C61 C62 H62A 118.7 . .
C63 C62 H62A 118.7 . .
C64 C63 C62 114.3(9) . .
C64 C63 H63A 122.8 . .
C62 C63 H63A 122.9 . .
C63 C64 N16 130.5(8) . .
C63 C64 C59 123.5(8) . .
N16 C64 C59 105.8(7) . .
N16 C65 C66 114.6(7) . .
N16 C65 H65A 108.6 . .
C66 C65 H65A 108.6 . .
N16 C65 H65B 108.6 . .
C66 C65 H65B 108.6 . .
H65A C65 H65B 107.6 . .
C70 C66 C67 119.0(8) . .
C70 C66 C65 122.3(8) . .
C67 C66 C65 118.4(8) . .
C66 C67 C68 118.1(10) . .
C66 C67 H67A 121.0 . .
C68 C67 H67A 121.0 . .
C69 C68 C67 119.7(9) . .
C69 C68 H68A 120.1 . .
C67 C68 H68A 120.1 . .
C68 C69 N17 124.3(9) . .
C68 C69 H69A 117.9 . .
N17 C69 H69A 117.9 . .
N17 C70 C66 123.1(10) . .
N17 C70 H70A 118.4 . .
C66 C70 H70A 118.4 . .
N11 C71 C72 107.8(6) . .
N11 C71 H71A 110.1 . .
C72 C71 H71A 110.1 . .
N11 C71 H71B 110.1 . .
C72 C71 H71B 110.1 . .
H71A C71 H71B 108.5 . .
N19 C72 N18 113.5(6) . .
N19 C72 C71 124.5(7) . .
N18 C72 C71 122.0(7) . .
C74 C73 N18 131.0(7) . .
C74 C73 C78 119.7(7) . .
N18 C73 C78 109.3(6) . .
C75 C74 C73 117.6(8) . .
C75 C74 H74A 121.2 . .
C73 C74 H74A 121.2 . .
C74 C75 C76 121.2(7) . .
C74 C75 H75A 119.4 . .
C76 C75 H75A 119.4 . .
C77 C76 C75 122.1(7) . .
C77 C76 H76A 119.0 . .
C75 C76 H76A 119.0 . .
C76 C77 C78 116.9(8) . .
C76 C77 H77A 121.5 . .
C78 C77 H77A 121.5 . .
C77 C78 N19 132.4(7) . .
C77 C78 C73 122.4(7) . .
N19 C78 C73 105.2(7) . .
N19 C79 C80 111.2(6) . .
N19 C79 H79A 109.4 . .
C80 C79 H79A 109.4 . .
N19 C79 H79B 109.4 . .
C80 C79 H79B 109.4 . .
H79A C79 H79B 108.0 . .
C81 C80 C84 118.0(8) . .
C81 C80 C79 123.0(8) . .
C84 C80 C79 119.0(8) . .
C80 C81 C82 119.2(9) . .
C80 C81 H81A 120.4 . .
C82 C81 H81A 120.4 . .
C83 C82 C81 118.5(9) . .
C83 C82 H82A 120.8 . .
C81 C82 H82A 120.8 . .
N20 C83 C82 122.7(9) . .
N20 C83 H83A 118.6 . .
C82 C83 H83A 118.6 . .
N20 C84 C80 123.6(8) . .
N20 C84 H84A 118.2 . .
C80 C84 H84A 118.2 . .
N21 C85 C86 178.4(13) . .
C85 C86 H86A 109.5 . .
C85 C86 H86B 109.5 . .
H86A C86 H86B 109.5 . .
C85 C86 H86C 109.5 . .
H86A C86 H86C 109.5 . .
H86B C86 H86C 109.5 . .
N22 C87 C88 175.1(16) . .
C87 C88 H88A 109.5 . .
C87 C88 H88B 109.5 . .
H88A C88 H88B 109.5 . .
C87 C88 H88C 109.5 . .
H88A C88 H88C 109.5 . .
H88B C88 H88C 109.5 . .
N23 C89 C90 178.7(15) . .
C89 C90 H90A 109.5 . .
C89 C90 H90B 109.5 . .
H90A C90 H90B 109.5 . .
C89 C90 H90C 109.5 . .
H90A C90 H90C 109.5 . .
H90B C90 H90C 109.5 . .
N24 C91 C92 178.2(11) . .
C91 C92 H92A 109.5 . .
C91 C92 H92B 109.5 . .
H92A C92 H92B 109.5 . .
C91 C92 H92C 109.5 . .
H92A C92 H92C 109.5 . .
H92B C92 H92C 109.5 . .
N25 C93 C94 178.8(12) . .
C93 C94 H94A 109.5 . .
C93 C94 H94B 109.5 . .
H94A C94 H94B 109.5 . .
C93 C94 H94C 109.5 . .
H94A C94 H94C 109.5 . .
H94B C94 H94C 109.5 . .
O2 Cl1 O4 108.4(5) . .
O2 Cl1 O1 110.0(5) . .
O4 Cl1 O1 110.3(5) . .
O2 Cl1 O3 108.8(5) . .
O4 Cl1 O3 110.8(5) . .
O1 Cl1 O3 108.6(5) . .
O7 Cl2 O8 113.2(11) . .
O7 Cl2 O6 96.4(12) . .
O8 Cl2 O6 116.5(9) . .
O7 Cl2 O5 108.7(10) . .
O8 Cl2 O5 111.2(8) . .
O6 Cl2 O5 110.0(8) . .
O11 Cl3 O12 109.3(4) . .
O11 Cl3 O10 110.1(4) . .
O12 Cl3 O10 109.6(4) . .
O11 Cl3 O9 110.1(5) . .
O12 Cl3 O9 108.2(4) . .
O10 Cl3 O9 109.5(5) . .
O14 Cl4 O13 117.3(11) . .
O14 Cl4 O16 112.3(14) . .
O13 Cl4 O16 110.0(6) . .
O14 Cl4 O15 102.6(10) . .
O13 Cl4 O15 110.5(8) . .
O16 Cl4 O15 102.9(7) . .
O17 Cl5 O20 109.3(7) . .
O17 Cl5 O19 110.4(6) . .
O20 Cl5 O19 110.2(6) . .
O17 Cl5 O18 106.1(6) . .
O20 Cl5 O18 111.3(7) . .
O19 Cl5 O18 109.4(5) . .
O22 Cl6 O23 109.5(5) . .
O22 Cl6 O21 107.6(5) . .
O23 Cl6 O21 110.3(5) . .
O22 Cl6 O24 110.1(6) . .
O23 Cl6 O24 110.4(5) . .
O21 Cl6 O24 108.9(5) . .

loop_
_geom_bond_atom_site_label_1
_geom_bond_atom_site_label_2
_geom_bond_distance
_geom_bond_site_symmetry_2
Gd1 N5 2.507(6) .
Gd1 N15 2.509(6) .
Gd1 N2 2.511(6) .
Gd1 N18 2.509(6) .
Gd1 N8 2.525(6) .
Gd1 N12 2.538(6) .
Gd1 N1 2.648(6) .
Gd1 N11 2.656(6) .
Ag1 N4 2.158(7) .
Ag1 N20 2.166(7) 1_655
Ag2 N7 2.307(7) .
Ag2 N10 2.316(7) 4_575
Ag2 N21 2.401(10) .
Ag3 N17 2.167(8) .
Ag3 O25 2.191(18) .
Ag3 N14 2.223(8) 2_556
N1 C1 1.470(9) .
N1 C15 1.479(10) .
N1 C29 1.487(9) .
N2 C2 1.336(10) .
N2 C3 1.383(10) .
N3 C2 1.345(10) .
N3 C8 1.382(11) .
N3 C9 1.474(10) .
N4 C13 1.332(12) .
N4 C14 1.341(11) .
N5 C16 1.326(10) .
N5 C17 1.385(10) .
N6 C16 1.340(10) .
N6 C22 1.391(10) .
N6 C23 1.476(10) .
N7 C28 1.329(11) .
N7 C27 1.334(12) .
N8 C30 1.328(10) .
N8 C31 1.387(10) .
N9 C30 1.361(10) .
N9 C36 1.402(10) .
N9 C37 1.450(10) .
N10 C42 1.331(11) .
N10 C41 1.366(13) .
N10 Ag2 2.316(7) 4_576
N11 C71 1.477(10) .
N11 C43 1.483(10) .
N11 C57 1.492(10) .
N12 C44 1.300(10) .
N12 C45 1.415(10) .
N13 C44 1.338(10) .
N13 C50 1.396(11) .
N13 C51 1.472(11) .
N14 C55 1.292(14) .
N14 C56 1.361(13) .
N14 Ag3 2.223(8) 2_546
N15 C58 1.348(10) .
N15 C59 1.410(10) .
N16 C58 1.350(10) .
N16 C64 1.388(11) .
N16 C65 1.472(10) .
N17 C69 1.354(14) .
N17 C70 1.362(13) .
N18 C72 1.338(10) .
N18 C73 1.396(10) .
N19 C72 1.336(10) .
N19 C78 1.402(10) .
N19 C79 1.463(10) .
N20 C83 1.320(13) .
N20 C84 1.342(12) .
N20 Ag1 2.166(7) 1_455
N21 C85 1.131(14) .
N22 C87 1.119(16) .
N23 C89 1.160(16) .
N24 C91 1.140(15) .
N25 C93 1.150(13) .
C1 C2 1.495(11) .
C1 H1A 0.9900 .
C1 H1B 0.9900 .
C3 C8 1.389(11) .
C3 C4 1.418(12) .
C4 C5 1.400(12) .
C4 H4A 0.9500 .
C5 C6 1.385(13) .
C5 H5A 0.9500 .
C6 C7 1.371(14) .
C6 H6A 0.9500 .
C7 C8 1.418(11) .
C7 H7A 0.9500 .
C9 C10 1.520(11) .
C9 H9A 0.9900 .
C9 H9B 0.9900 .
C10 C11 1.342(13) .
C10 C14 1.397(12) .
C11 C12 1.398(14) .
C11 H11A 0.9500 .
C12 C13 1.372(14) .
C12 H12A 0.9500 .
C13 H13A 0.9500 .
C14 H14A 0.9500 .
C15 C16 1.511(11) .
C15 H15A 0.9900 .
C15 H15B 0.9900 .
C17 C22 1.393(12) .
C17 C18 1.402(11) .
C18 C19 1.383(12) .
C18 H18A 0.9500 .
C19 C20 1.391(14) .
C19 H19A 0.9500 .
C20 C21 1.371(13) .
C20 H20A 0.9500 .
C21 C22 1.403(12) .
C21 H21A 0.9500 .
C23 C24 1.509(12) .
C23 H23A 0.9900 .
C23 H23B 0.9900 .
C24 C28 1.382(12) .
C24 C25 1.390(13) .
C25 C26 1.368(14) .
C25 H25A 0.9500 .
C26 C27 1.379(14) .
C26 H26A 0.9500 .
C27 H27A 0.9500 .
C28 H28A 0.9500 .
C29 C30 1.473(11) .
C29 H29A 0.9900 .
C29 H29B 0.9900 .
C31 C32 1.396(11) .
C31 C36 1.418(11) .
C32 C33 1.384(12) .
C32 H32A 0.9500 .
C33 C34 1.392(13) .
C33 H33A 0.9500 .
C34 C35 1.395(13) .
C34 H34A 0.9500 .
C35 C36 1.383(12) .
C35 H35A 0.9500 .
C37 C38 1.522(11) .
C37 H37A 0.9900 .
C37 H37B 0.9900 .
C38 C42 1.391(12) .
C38 C39 1.404(13) .
C39 C40 1.413(15) .
C39 H39A 0.9500 .
C40 C41 1.317(15) .
C40 H40A 0.9500 .
C41 H41A 0.9500 .
C42 H42A 0.9500 .
C43 C44 1.503(11) .
C43 H43A 0.9900 .
C43 H43B 0.9900 .
C45 C50 1.381(12) .
C45 C46 1.407(12) .
C46 C47 1.378(13) .
C46 H46A 0.9500 .
C47 C48 1.383(14) .
C47 H47A 0.9500 .
C48 C49 1.413(14) .
C48 H48A 0.9500 .
C49 C50 1.394(12) .
C49 H49A 0.9500 .
C51 C52 1.514(12) .
C51 H51A 0.9900 .
C51 H51B 0.9900 .
C52 C56 1.361(13) .
C52 C53 1.353(15) .
C53 C54 1.419(16) .
C53 H53A 0.9500 .
C54 C55 1.357(17) .
C54 H54A 0.9500 .
C55 H55A 0.9500 .
C56 H56A 0.9500 .
C57 C58 1.461(12) .
C57 H57A 0.9900 .
C57 H57B 0.9900 .
C59 C60 1.392(12) .
C59 C64 1.393(12) .
C60 C61 1.387(13) .
C60 H60A 0.9500 .
C61 C62 1.391(15) .
C61 H61A 0.9500 .
C62 C63 1.409(14) .
C62 H62A 0.9500 .
C63 C64 1.391(12) .
C63 H63A 0.9500 .
C65 C66 1.521(11) .
C65 H65A 0.9900 .
C65 H65B 0.9900 .
C66 C70 1.372(14) .
C66 C67 1.384(13) .
C67 C68 1.386(14) .
C67 H67A 0.9500 .
C68 C69 1.338(16) .
C68 H68A 0.9500 .
C69 H69A 0.9500 .
C70 H70A 0.9500 .
C71 C72 1.499(10) .
C71 H71A 0.9900 .
C71 H71B 0.9900 .
C73 C74 1.389(11) .
C73 C78 1.408(11) .
C74 C75 1.385(12) .
C74 H74A 0.9500 .
C75 C76 1.401(12) .
C75 H75A 0.9500 .
C76 C77 1.358(12) .
C76 H76A 0.9500 .
C77 C78 1.386(11) .
C77 H77A 0.9500 .
C79 C80 1.511(12) .
C79 H79A 0.9900 .
C79 H79B 0.9900 .
C80 C81 1.366(13) .
C80 C84 1.371(12) .
C81 C82 1.400(15) .
C81 H81A 0.9500 .
C82 C83 1.372(15) .
C82 H82A 0.9500 .
C83 H83A 0.9500 .
C84 H84A 0.9500 .
C85 C86 1.448(16) .
C86 H86A 0.9800 .
C86 H86B 0.9800 .
C86 H86C 0.9800 .
C87 C88 1.501(19) .
C88 H88A 0.9800 .
C88 H88B 0.9800 .
C88 H88C 0.9800 .
C89 C90 1.410(18) .
C90 H90A 0.9800 .
C90 H90B 0.9800 .
C90 H90C 0.9800 .
C91 C92 1.462(16) .
C92 H92A 0.9800 .
C92 H92B 0.9800 .
C92 H92C 0.9800 .
C93 C94 1.419(14) .
C94 H94A 0.9800 .
C94 H94B 0.9800 .
C94 H94C 0.9800 .
Cl1 O2 1.424(7) .
Cl1 O4 1.424(8) .
Cl1 O1 1.432(7) .
Cl1 O3 1.452(7) .
Cl2 O7 1.327(13) .
Cl2 O8 1.344(10) .
Cl2 O6 1.391(12) .
Cl2 O5 1.430(9) .
Cl3 O11 1.427(7) .
Cl3 O12 1.435(6) .
Cl3 O10 1.436(6) .
Cl3 O9 1.448(7) .
Cl4 O14 1.375(16) .
Cl4 O13 1.440(10) .
Cl4 O16 1.436(11) .
Cl4 O15 1.448(12) .
Cl5 O17 1.402(9) .
Cl5 O20 1.408(10) .
Cl5 O19 1.435(8) .
Cl5 O18 1.435(8) .
Cl6 O22 1.418(8) .
Cl6 O23 1.414(7) .
Cl6 O21 1.423(7) .
Cl6 O24 1.430(8) .

loop_
_geom_torsion_atom_site_label_1
_geom_torsion_atom_site_label_2
_geom_torsion_atom_site_label_3
_geom_torsion_atom_site_label_4
_geom_torsion
_geom_torsion_site_symmetry_1
N5 Gd1 N1 C1 -78.7(5) .
N15 Gd1 N1 C1 -133.1(5) .
N2 Gd1 N1 C1 39.9(4) .
N18 Gd1 N1 C1 107.6(5) .
N8 Gd1 N1 C1 158.6(5) .
N12 Gd1 N1 C1 -11.5(5) .
N11 Gd1 N1 C1 -116(6) .
N5 Gd1 N1 C15 40.6(4) .
N15 Gd1 N1 C15 -13.7(5) .
N2 Gd1 N1 C15 159.3(5) .
N18 Gd1 N1 C15 -133.0(4) .
N8 Gd1 N1 C15 -82.0(4) .
N12 Gd1 N1 C15 107.9(4) .
N11 Gd1 N1 C15 3(7) .
N5 Gd1 N1 C29 160.6(5) .
N15 Gd1 N1 C29 106.2(4) .
N2 Gd1 N1 C29 -80.8(5) .
N18 Gd1 N1 C29 -13.1(5) .
N8 Gd1 N1 C29 37.9(4) .
N12 Gd1 N1 C29 -132.2(4) .
N11 Gd1 N1 C29 123(6) .
N5 Gd1 N2 C2 19.7(5) .
N15 Gd1 N2 C2 43(2) .
N18 Gd1 N2 C2 -158.5(5) .
N8 Gd1 N2 C2 -85.5(5) .
N12 Gd1 N2 C2 101.0(5) .
N1 Gd1 N2 C2 -33.0(5) .
N11 Gd1 N2 C2 146.2(5) .
N5 Gd1 N2 C3 -126.0(7) .
N15 Gd1 N2 C3 -103.1(19) .
N18 Gd1 N2 C3 55.8(7) .
N8 Gd1 N2 C3 128.8(7) .
N12 Gd1 N2 C3 -44.7(6) .
N1 Gd1 N2 C3 -178.7(7) .
N11 Gd1 N2 C3 0.5(7) .
N20 Ag1 N4 C13 164.0(11) 1_655
N20 Ag1 N4 C14 -27.4(18) 1_655
N15 Gd1 N5 C16 95.8(5) .
N2 Gd1 N5 C16 -86.8(5) .
N18 Gd1 N5 C16 75(2) .
N8 Gd1 N5 C16 16.0(5) .
N12 Gd1 N5 C16 -159.5(5) .
N1 Gd1 N5 C16 -34.4(5) .
N11 Gd1 N5 C16 144.5(5) .
N15 Gd1 N5 C17 -49.2(7) .
N2 Gd1 N5 C17 128.2(7) .
N18 Gd1 N5 C17 -70(2) .
N8 Gd1 N5 C17 -129.0(7) .
N12 Gd1 N5 C17 55.6(7) .
N1 Gd1 N5 C17 -179.3(7) .
N11 Gd1 N5 C17 -0.5(7) .
N10 Ag2 N7 C28 51.6(8) 4_575
N21 Ag2 N7 C28 175.6(7) .
N10 Ag2 N7 C27 -122.8(7) 4_575
N21 Ag2 N7 C27 1.3(8) .
N5 Gd1 N8 C30 -86.7(5) .
N15 Gd1 N8 C30 -158.6(5) .
N2 Gd1 N8 C30 16.2(5) .
N18 Gd1 N8 C30 98.6(5) .
N12 Gd1 N8 C30 62.0(15) .
N1 Gd1 N8 C30 -36.2(5) .
N11 Gd1 N8 C30 145.7(5) .
N5 Gd1 N8 C31 136.8(6) .
N15 Gd1 N8 C31 64.8(6) .
N2 Gd1 N8 C31 -120.3(6) .
N18 Gd1 N8 C31 -37.9(6) .
N12 Gd1 N8 C31 -74.5(15) .
N1 Gd1 N8 C31 -172.8(7) .
N11 Gd1 N8 C31 9.1(7) .
N5 Gd1 N11 C71 -132.3(4) .
N15 Gd1 N11 C71 -78.2(5) .
N2 Gd1 N11 C71 108.9(5) .
N18 Gd1 N11 C71 41.4(4) .
N8 Gd1 N11 C71 -11.1(5) .
N12 Gd1 N11 C71 159.1(5) .
N1 Gd1 N11 C71 -95(7) .
N5 Gd1 N11 C43 106.8(5) .
N15 Gd1 N11 C43 160.9(5) .
N2 Gd1 N11 C43 -12.0(5) .
N18 Gd1 N11 C43 -79.4(5) .
N8 Gd1 N11 C43 -131.9(4) .
N12 Gd1 N11 C43 38.2(4) .
N1 Gd1 N11 C43 144(6) .
N5 Gd1 N11 C57 -13.3(5) .
N15 Gd1 N11 C57 40.9(4) .
N2 Gd1 N11 C57 -132.1(4) .
N18 Gd1 N11 C57 160.5(5) .
N8 Gd1 N11 C57 108.0(4) .
N12 Gd1 N11 C57 -81.8(5) .
N1 Gd1 N11 C57 24(7) .
N5 Gd1 N12 C44 -159.8(5) .
N15 Gd1 N12 C44 -87.6(5) .
N2 Gd1 N12 C44 98.1(5) .
N18 Gd1 N12 C44 15.4(5) .
N8 Gd1 N12 C44 50.8(15) .
N1 Gd1 N12 C44 144.5(5) .
N11 Gd1 N12 C44 -37.4(5) .
N5 Gd1 N12 C45 63.2(6) .
N15 Gd1 N12 C45 135.4(6) .
N2 Gd1 N12 C45 -38.9(6) .
N18 Gd1 N12 C45 -121.6(6) .
N8 Gd1 N12 C45 -86.2(15) .
N1 Gd1 N12 C45 7.5(7) .
N11 Gd1 N12 C45 -174.4(7) .
N5 Gd1 N15 C58 92.8(5) .
N2 Gd1 N15 C58 69(2) .
N18 Gd1 N15 C58 -89.3(5) .
N8 Gd1 N15 C58 -161.9(5) .
N12 Gd1 N15 C58 12.3(6) .
N1 Gd1 N15 C58 141.8(5) .
N11 Gd1 N15 C58 -37.6(5) .
N5 Gd1 N15 C59 -40.9(6) .
N2 Gd1 N15 C59 -64(2) .
N18 Gd1 N15 C59 137.0(7) .
N8 Gd1 N15 C59 64.5(7) .
N12 Gd1 N15 C59 -121.4(7) .
N1 Gd1 N15 C59 8.2(7) .
N11 Gd1 N15 C59 -171.3(7) .
O25 Ag3 N17 C69 118.2(9) .
N14 Ag3 N17 C69 -31.7(19) 2_556
O25 Ag3 N17 C70 -73.0(11) .
N14 Ag3 N17 C70 137.1(14) 2_556
N5 Gd1 N18 C72 36(2) .
N15 Gd1 N18 C72 16.1(5) .
N2 Gd1 N18 C72 -161.5(5) .
N8 Gd1 N18 C72 96.8(5) .
N12 Gd1 N18 C72 -88.5(5) .
N1 Gd1 N18 C72 142.8(5) .
N11 Gd1 N18 C72 -35.9(5) .
N5 Gd1 N18 C73 -105.1(19) .
N15 Gd1 N18 C73 -125.2(6) .
N2 Gd1 N18 C73 57.2(6) .
N8 Gd1 N18 C73 -44.5(6) .
N12 Gd1 N18 C73 130.2(6) .
N1 Gd1 N18 C73 1.5(7) .
N11 Gd1 N18 C73 -177.2(7) .
N7 Ag2 N21 C85 -43(8) .
N10 Ag2 N21 C85 91(8) 4_575
C15 N1 C1 C2 -161.5(6) .
C29 N1 C1 C2 78.2(7) .
Gd1 N1 C1 C2 -42.7(6) .
C3 N2 C2 N3 0.6(8) .
Gd1 N2 C2 N3 -154.3(5) .
C3 N2 C2 C1 178.6(7) .
Gd1 N2 C2 C1 23.7(9) .
C8 N3 C2 N2 0.2(8) .
C9 N3 C2 N2 171.9(7) .
C8 N3 C2 C1 -177.7(7) .
C9 N3 C2 C1 -6.0(11) .
N1 C1 C2 N2 14.9(9) .
N1 C1 C2 N3 -167.3(7) .
C2 N2 C3 C8 -1.2(8) .
Gd1 N2 C3 C8 147.1(6) .
C2 N2 C3 C4 -179.5(8) .
Gd1 N2 C3 C4 -31.2(11) .
N2 C3 C4 C5 177.5(7) .
C8 C3 C4 C5 -0.6(11) .
C3 C4 C5 C6 0.0(12) .
C4 C5 C6 C7 0.0(13) .
C5 C6 C7 C8 0.6(13) .
C2 N3 C8 C3 -1.0(8) .
C9 N3 C8 C3 -172.7(7) .
C2 N3 C8 C7 177.4(8) .
C9 N3 C8 C7 5.6(13) .
N2 C3 C8 N3 1.4(8) .
C4 C3 C8 N3 179.8(7) .
N2 C3 C8 C7 -177.1(7) .
C4 C3 C8 C7 1.3(11) .
C6 C7 C8 N3 -179.4(8) .
C6 C7 C8 C3 -1.3(12) .
C2 N3 C9 C10 106.8(9) .
C8 N3 C9 C10 -83.1(9) .
N3 C9 C10 C11 117.2(10) .
N3 C9 C10 C14 -64.3(11) .
C14 C10 C11 C12 -0.8(17) .
C9 C10 C11 C12 177.7(11) .
C10 C11 C12 C13 -1(2) .
C14 N4 C13 C12 -3.1(16) .
Ag1 N4 C13 C12 165.2(9) .
C11 C12 C13 N4 3.5(19) .
C13 N4 C14 C10 0.8(15) .
Ag1 N4 C14 C10 -168.3(8) .
C11 C10 C14 N4 1.2(15) .
C9 C10 C14 N4 -177.3(9) .
C1 N1 C15 C16 76.5(7) .
C29 N1 C15 C16 -163.1(6) .
Gd1 N1 C15 C16 -42.9(6) .
C17 N5 C16 N6 0.7(9) .
Gd1 N5 C16 N6 -153.7(5) .
C17 N5 C16 C15 179.6(7) .
Gd1 N5 C16 C15 25.2(9) .
C22 N6 C16 N5 -0.1(9) .
C23 N6 C16 N5 171.8(7) .
C22 N6 C16 C15 -179.0(7) .
C23 N6 C16 C15 -7.1(12) .
N1 C15 C16 N5 14.3(10) .
N1 C15 C16 N6 -166.8(7) .
C16 N5 C17 C22 -1.0(8) .
Gd1 N5 C17 C22 146.5(6) .
C16 N5 C17 C18 179.4(8) .
Gd1 N5 C17 C18 -33.1(12) .
N5 C17 C18 C19 177.0(8) .
C22 C17 C18 C19 -2.5(12) .
C17 C18 C19 C20 1.9(13) .
C18 C19 C20 C21 -1.4(14) .
C19 C20 C21 C22 1.2(14) .
N5 C17 C22 N6 1.0(8) .
C18 C17 C22 N6 -179.4(7) .
N5 C17 C22 C21 -177.0(7) .
C18 C17 C22 C21 2.6(12) .
C16 N6 C22 C17 -0.6(8) .
C23 N6 C22 C17 -172.7(7) .
C16 N6 C22 C21 177.2(9) .
C23 N6 C22 C21 5.1(13) .
C20 C21 C22 C17 -1.9(13) .
C20 C21 C22 N6 -179.4(8) .
C16 N6 C23 C24 107.1(9) .
C22 N6 C23 C24 -82.5(9) .
N6 C23 C24 C28 110.6(9) .
N6 C23 C24 C25 -69.5(11) .
C28 C24 C25 C26 2.1(15) .
C23 C24 C25 C26 -177.8(10) .
C24 C25 C26 C27 -1.0(17) .
C28 N7 C27 C26 2.7(14) .
Ag2 N7 C27 C26 177.2(8) .
C25 C26 C27 N7 -1.4(17) .
C27 N7 C28 C24 -1.6(13) .
Ag2 N7 C28 C24 -176.0(6) .
C25 C24 C28 N7 -0.8(13) .
C23 C24 C28 N7 179.1(8) .
C1 N1 C29 C30 -156.6(6) .
C15 N1 C29 C30 83.2(7) .
Gd1 N1 C29 C30 -36.1(7) .
C31 N8 C30 N9 0.3(8) .
Gd1 N8 C30 N9 -145.8(5) .
C31 N8 C30 C29 179.3(7) .
Gd1 N8 C30 C29 33.2(9) .
C36 N9 C30 N8 0.9(8) .
C37 N9 C30 N8 178.6(7) .
C36 N9 C30 C29 -178.1(7) .
C37 N9 C30 C29 -0.4(12) .
N1 C29 C30 N8 3.7(10) .
N1 C29 C30 N9 -177.3(6) .
C30 N8 C31 C32 178.2(8) .
Gd1 N8 C31 C32 -43.0(11) .
C30 N8 C31 C36 -1.4(8) .
Gd1 N8 C31 C36 137.5(5) .
N8 C31 C32 C33 177.4(8) .
C36 C31 C32 C33 -3.1(11) .
C31 C32 C33 C34 -1.7(12) .
C32 C33 C34 C35 4.2(13) .
C33 C34 C35 C36 -1.6(12) .
C34 C35 C36 N9 -178.8(8) .
C34 C35 C36 C31 -3.4(12) .
C30 N9 C36 C35 174.3(8) .
C37 N9 C36 C35 -3.4(13) .
C30 N9 C36 C31 -1.7(8) .
C37 N9 C36 C31 -179.4(7) .
N8 C31 C36 C35 -174.5(7) .
C32 C31 C36 C35 5.9(12) .
N8 C31 C36 N9 1.9(8) .
C32 C31 C36 N9 -177.7(7) .
C30 N9 C37 C38 100.6(9) .
C36 N9 C37 C38 -82.1(10) .
N9 C37 C38 C42 91.4(9) .
N9 C37 C38 C39 -88.8(9) .
C42 C38 C39 C40 -1.0(12) .
C37 C38 C39 C40 179.2(8) .
C38 C39 C40 C41 -0.2(15) .
C39 C40 C41 N10 0.7(16) .
C42 N10 C41 C40 0.1(14) .
Ag2 N10 C41 C40 179.0(8) 4_576
C41 N10 C42 C38 -1.4(12) .
Ag2 N10 C42 C38 179.6(6) 4_576
C39 C38 C42 N10 1.8(12) .
C37 C38 C42 N10 -178.3(7) .
C71 N11 C43 C44 -156.7(6) .
C57 N11 C43 C44 81.8(7) .
Gd1 N11 C43 C44 -36.7(7) .
C45 N12 C44 N13 1.8(8) .
Gd1 N12 C44 N13 -145.3(5) .
C45 N12 C44 C43 -179.1(7) .
Gd1 N12 C44 C43 33.7(8) .
C50 N13 C44 N12 0.3(9) .
C51 N13 C44 N12 170.7(7) .
C50 N13 C44 C43 -178.7(7) .
C51 N13 C44 C43 -8.3(12) .
N11 C43 C44 N12 4.0(10) .
N11 C43 C44 N13 -177.0(7) .
C44 N12 C45 C50 -3.3(8) .
Gd1 N12 C45 C50 136.7(6) .
C44 N12 C45 C46 179.5(8) .
Gd1 N12 C45 C46 -40.5(11) .
C50 C45 C46 C47 -0.4(11) .
N12 C45 C46 C47 176.4(7) .
C45 C46 C47 C48 -2.0(12) .
C46 C47 C48 C49 2.9(14) .
C47 C48 C49 C50 -1.2(13) .
C46 C45 C50 C49 2.1(12) .
N12 C45 C50 C49 -175.4(7) .
C46 C45 C50 N13 -179.0(7) .
N12 C45 C50 N13 3.5(8) .
C48 C49 C50 C45 -1.3(12) .
C48 C49 C50 N13 -179.9(8) .
C44 N13 C50 C45 -2.4(8) .
C51 N13 C50 C45 -173.1(7) .
C44 N13 C50 C49 176.4(8) .
C51 N13 C50 C49 5.7(13) .
C44 N13 C51 C52 107.1(9) .
C50 N13 C51 C52 -84.3(10) .
N13 C51 C52 C56 137.8(10) .
N13 C51 C52 C53 -38.7(15) .
C56 C52 C53 C54 6(2) .
C51 C52 C53 C54 -177.5(13) .
C52 C53 C54 C55 0(3) .
C56 N14 C55 C54 3(2) .
Ag3 N14 C55 C54 170.8(13) 2_546
C53 C54 C55 N14 -5(3) .
C53 C52 C56 N14 -8.1(19) .
C51 C52 C56 N14 175.2(11) .
C55 N14 C56 C52 4(2) .
Ag3 N14 C56 C52 -163.4(9) 2_546
C71 N11 C57 C58 78.3(7) .
C43 N11 C57 C58 -160.0(6) .
Gd1 N11 C57 C58 -40.1(7) .
C59 N15 C58 N16 -0.2(8) .
Gd1 N15 C58 N16 -145.3(5) .
C59 N15 C58 C57 177.8(7) .
Gd1 N15 C58 C57 32.6(9) .
C64 N16 C58 N15 0.9(9) .
C65 N16 C58 N15 169.3(7) .
C64 N16 C58 C57 -177.0(7) .
C65 N16 C58 C57 -8.6(12) .
N11 C57 C58 N15 7.5(10) .
N11 C57 C58 N16 -174.8(7) .
C58 N15 C59 C60 -179.8(8) .
Gd1 N15 C59 C60 -43.5(12) .
C58 N15 C59 C64 -0.6(8) .
Gd1 N15 C59 C64 135.7(6) .
C64 C59 C60 C61 -4.2(11) .
N15 C59 C60 C61 174.9(8) .
C59 C60 C61 C62 0.7(12) .
C60 C61 C62 C63 2.5(14) .
C61 C62 C63 C64 -1.9(13) .
C62 C63 C64 N16 -176.0(8) .
C62 C63 C64 C59 -1.7(12) .
C58 N16 C64 C63 173.8(8) .
C65 N16 C64 C63 5.5(13) .
C58 N16 C64 C59 -1.3(8) .
C65 N16 C64 C59 -169.5(7) .
C60 C59 C64 C63 4.9(12) .
N15 C59 C64 C63 -174.3(7) .
C60 C59 C64 N16 -179.6(7) .
N15 C59 C64 N16 1.2(8) .
C58 N16 C65 C66 108.9(9) .
C64 N16 C65 C66 -84.8(10) .
N16 C65 C66 C70 -49.4(13) .
N16 C65 C66 C67 136.0(9) .
C70 C66 C67 C68 0.5(15) .
C65 C66 C67 C68 175.2(9) .
C66 C67 C68 C69 -1.4(16) .
C67 C68 C69 N17 1.7(17) .
C70 N17 C69 C68 -0.9(17) .
Ag3 N17 C69 C68 169.0(9) .
C69 N17 C70 C66 -0.1(18) .
Ag3 N17 C70 C66 -169.1(9) .
C67 C66 C70 N17 0.3(17) .
C65 C66 C70 N17 -174.2(10) .
C43 N11 C71 C72 78.0(7) .
C57 N11 C71 C72 -160.3(6) .
Gd1 N11 C71 C72 -42.6(7) .
C78 N19 C72 N18 0.6(9) .
C79 N19 C72 N18 177.8(7) .
C78 N19 C72 C71 -178.0(7) .
C79 N19 C72 C71 -0.8(12) .
C73 N18 C72 N19 0.5(9) .
Gd1 N18 C72 N19 -150.6(5) .
C73 N18 C72 C71 179.1(7) .
Gd1 N18 C72 C71 28.0(9) .
N11 C71 C72 N19 -169.3(7) .
N11 C71 C72 N18 12.2(10) .
C72 N18 C73 C74 -179.8(8) .
Gd1 N18 C73 C74 -35.8(12) .
C72 N18 C73 C78 -1.4(8) .
Gd1 N18 C73 C78 142.6(5) .
N18 C73 C74 C75 176.4(8) .
C78 C73 C74 C75 -1.9(11) .
C73 C74 C75 C76 1.2(12) .
C74 C75 C76 C77 0.4(12) .
C75 C76 C77 C78 -1.3(12) .
C76 C77 C78 N19 -178.6(8) .
C76 C77 C78 C73 0.6(11) .
C72 N19 C78 C77 177.8(8) .
C79 N19 C78 C77 0.4(13) .
C72 N19 C78 C73 -1.5(8) .
C79 N19 C78 C73 -178.8(7) .
C74 C73 C78 C77 1.0(11) .
N18 C73 C78 C77 -177.6(7) .
C74 C73 C78 N19 -179.6(7) .
N18 C73 C78 N19 1.8(8) .
C72 N19 C79 C80 107.2(9) .
C78 N19 C79 C80 -76.0(9) .
N19 C79 C80 C81 126.9(9) .
N19 C79 C80 C84 -51.9(10) .
C84 C80 C81 C82 1.0(16) .
C79 C80 C81 C82 -177.8(10) .
C80 C81 C82 C83 -1.4(19) .
C84 N20 C83 C82 -1.3(16) .
Ag1 N20 C83 C82 176.8(10) 1_455
C81 C82 C83 N20 2(2) .
C83 N20 C84 C80 0.9(13) .
Ag1 N20 C84 C80 -177.2(7) 1_455
C81 C80 C84 N20 -0.8(14) .
C79 C80 C84 N20 178.1(8) .
Ag2 N21 C85 C86 -149(39) .
